data_1569241
loop_
_publ_author_name
'Yu, Jiu-Hong'
'Yuan, Zhi-Rui'
'Xu, Jing'
'Wang, Jin-Gui'
'Azam, Mohammad'
'Li, Tian-Duo'
'Li, Ying-Zhou'
'Sun, Di'

_publ_section_title
;
 Monoarsine-protected icosahedral cluster
 [Au<sub>13</sub>(AsPh<sub>3</sub>)<sub>8</sub>Cl<sub>4</sub>]<sup>+</sup>:
 comparative studies on ligand effect and surface reactivity with its
 stibine analogue.
;
_journal_issue 24
_journal_name_full 'Chemical science'
_journal_page_first 6564
_journal_page_last 6571
_journal_paper_doi 10.1039/d3sc01311a
_journal_volume 14
_journal_year 2023
_chemical_formula_moiety 'C54 H45 As3 Au Cl'
_chemical_formula_sum 'C54 H45 As3 Au Cl'
_chemical_formula_weight 1151.07
_space_group_crystal_system triclinic
_space_group_IT_number 2
_space_group_name_Hall '-P 1'
_space_group_name_H-M_alt 'P -1'
_atom_sites_solution_hydrogens geom
_audit_creation_method SHELXL-2014/7
_audit_update_record
;
2023-02-26 deposited with the CCDC.	2023-05-29 downloaded from the CCDC.
;
_cell_angle_alpha 83.702(2)
_cell_angle_beta 75.517(3)
_cell_angle_gamma 86.706(2)
_cell_formula_units_Z 2
_cell_length_a 13.2861(4)
_cell_length_b 13.9323(4)
_cell_length_c 14.0077(4)
_cell_measurement_reflns_used 16388
_cell_measurement_temperature 100(2)
_cell_measurement_theta_max 76.0410
_cell_measurement_theta_min 3.2220
_cell_volume 2494.14(13)
_computing_cell_refinement 'CrysAlisPro 1.171.40.68a (Rigaku OD, 2019)'
_computing_data_collection 'CrysAlisPro 1.171.40.68a (Rigaku OD, 2019)'
_computing_data_reduction 'CrysAlisPro 1.171.40.68a (Rigaku OD, 2019)'
_computing_molecular_graphics 'Olex2 (Dolomanov et al., 2009)'
_computing_publication_material 'Olex2 (Dolomanov et al., 2009)'
_computing_structure_refinement 'SHELXL-2014/7 (Sheldrick, 2014)'
_diffrn_ambient_temperature 100(2)
_diffrn_detector_area_resol_mean 10.0000
_diffrn_detector_type HyPix
_diffrn_measured_fraction_theta_full 0.987
_diffrn_measured_fraction_theta_max 0.987
_diffrn_measurement_device 'four-circle diffractometer'
_diffrn_measurement_device_type 'XtaLAB Synergy, Dualflex, HyPix'
_diffrn_measurement_method '\w scans'
_diffrn_measurement_specimen_support 'Mitegen 50um'
_diffrn_orient_matrix_type 'CrysAlisPro convention (1999,Acta A55,543-557)'
_diffrn_orient_matrix_UB_11 -0.0404463000
_diffrn_orient_matrix_UB_12 0.0600775000
_diffrn_orient_matrix_UB_13 0.0886321000
_diffrn_orient_matrix_UB_21 -0.0864937000
_diffrn_orient_matrix_UB_22 0.0453307000
_diffrn_orient_matrix_UB_23 -0.0476720000
_diffrn_orient_matrix_UB_31 -0.0723794000
_diffrn_orient_matrix_UB_32 -0.0819973000
_diffrn_orient_matrix_UB_33 0.0538615000
_diffrn_radiation_collimation 0.3
_diffrn_radiation_monochromator mirror
_diffrn_radiation_type CuK\a
_diffrn_radiation_wavelength 1.54184
_diffrn_reflns_av_R_equivalents 0.0431
_diffrn_reflns_av_unetI/netI 0.0441
_diffrn_reflns_Laue_measured_fraction_full 0.987
_diffrn_reflns_Laue_measured_fraction_max 0.987
_diffrn_reflns_limit_h_max 15
_diffrn_reflns_limit_h_min -15
_diffrn_reflns_limit_k_max 16
_diffrn_reflns_limit_k_min -16
_diffrn_reflns_limit_l_max 16
_diffrn_reflns_limit_l_min -16
_diffrn_reflns_number 25646
_diffrn_reflns_point_group_measured_fraction_full 0.987
_diffrn_reflns_point_group_measured_fraction_max 0.987
_diffrn_reflns_theta_full 67.075
_diffrn_reflns_theta_max 67.075
_diffrn_reflns_theta_min 3.275
_diffrn_source 'micro-focus sealed X-ray tube'
_diffrn_source_current 24.0
_diffrn_source_power 1.2
_diffrn_source_target Mo
_diffrn_source_type 'PhotonJet (Cu) X-ray Source'
_diffrn_source_voltage 50.0
_exptl_absorpt_coefficient_mu 8.491
_exptl_absorpt_correction_T_max 1.00000
_exptl_absorpt_correction_T_min 0.82453
_exptl_absorpt_correction_type multi-scan
_exptl_absorpt_process_details
;
CrysAlisPro 1.171.40.68a (Rigaku Oxford Diffraction, 2019)
Empirical absorption correction using spherical harmonics,
 implemented in SCALE3 ABSPACK scaling algorithm.
;
_exptl_crystal_colour 'clear light yellow'
_exptl_crystal_density_diffrn 1.533
_exptl_crystal_description block
_exptl_crystal_F_000 1128
_exptl_crystal_size_max 0.100
_exptl_crystal_size_mid 0.100
_exptl_crystal_size_min 0.080
_refine_diff_density_max 0.922
_refine_diff_density_min -1.012
_refine_diff_density_rms 0.098
_refine_ls_extinction_method none
_refine_ls_goodness_of_fit_ref 1.055
_refine_ls_hydrogen_treatment constr
_refine_ls_matrix_type full
_refine_ls_number_parameters 532
_refine_ls_number_reflns 8779
_refine_ls_number_restraints 0
_refine_ls_restrained_S_all 1.055
_refine_ls_R_factor_all 0.0288
_refine_ls_R_factor_gt 0.0267
_refine_ls_shift/su_max 0.004
_refine_ls_shift/su_mean 0.000
_refine_ls_structure_factor_coef Fsqd
_refine_ls_weighting_details 'w=1/[\s^2^(Fo^2^)+(0.0298P)^2^+0.1107P] where P=(Fo^2^+2Fc^2^)/3'
_refine_ls_weighting_scheme calc
_refine_ls_wR_factor_gt 0.0650
_refine_ls_wR_factor_ref 0.0660
_reflns_Friedel_coverage 0.000
_reflns_number_gt 8151
_reflns_number_total 8779
_reflns_threshold_expression 'I > 2\s(I)'
_cod_data_source_file d3sc01311a2.cif
_cod_data_source_block 200714D
_cod_depositor_comments 'Adding full bibliography for 1569240--1569241.cif.'
_cod_original_cell_volume 2494.16(13)
_cod_database_code 1569241
_shelx_shelxl_version_number 2014/7
_shelx_space_group_comment
;
The symmetry employed for this shelxl refinement is uniquely defined
by the following loop, which should always be used as a source of
symmetry information in preference to the above space-group names.
They are only intended as comments.
;
_shelx_estimated_absorpt_t_min 0.484
_shelx_estimated_absorpt_t_max 0.550
_diffrn_oxdiff_digest_frames
;
01aac56151b0fa998a1ea58fa61bb0571f015485d7e
;
_reflns_odcompleteness_completeness 98.66
_reflns_odcompleteness_iscentric 1
_reflns_odcompleteness_theta 66.97

loop_
_space_group_symop_operation_xyz
'x, y, z'
'-x, -y, -z'

loop_
_atom_site_label
_atom_site_type_symbol
_atom_site_fract_x
_atom_site_fract_y
_atom_site_fract_z
_atom_site_U_iso_or_equiv
_atom_site_adp_type
_atom_site_occupancy
_atom_site_site_symmetry_order
_atom_site_calc_flag
_atom_site_refinement_flags_posn
_atom_site_refinement_flags_adp
_atom_site_refinement_flags_occupancy
_atom_site_disorder_assembly
_atom_site_disorder_group
Au2 Au 0.28059(2) 0.76655(2) 0.31923(2) 0.01778(5) Uani 1 1 d . . . . .
As2 As 0.33508(3) 0.93836(2) 0.29628(2) 0.01682(8) Uani 1 1 d . . . . .
As0A As 0.35898(3) 0.66413(2) 0.18317(2) 0.01756(8) Uani 1 1 d . . . . .
As3 As 0.24998(3) 0.68853(2) 0.49196(2) 0.01761(8) Uani 1 1 d . . . . .
Cl1 Cl 0.09368(7) 0.79857(9) 0.28673(9) 0.0534(3) Uani 1 1 d . . . . .
C0AA C 0.1625(3) 0.7550(2) 0.6005(2) 0.0218(7) Uani 1 1 d . . . . .
C1AA C 0.2545(2) 1.0212(2) 0.3926(2) 0.0185(7) Uani 1 1 d . . . . .
C2AA C 0.1850(2) 0.5636(2) 0.5262(2) 0.0208(7) Uani 1 1 d . . . . .
C3AA C 0.3259(2) 1.0210(2) 0.1768(2) 0.0195(7) Uani 1 1 d . . . . .
C4AA C 0.0596(3) 0.7746(2) 0.5993(3) 0.0245(7) Uani 1 1 d . . . . .
H4AA H 0.0338 0.7558 0.5470 0.029 Uiso 1 1 calc R U . . .
C5AA C 0.1683(3) 0.5150(2) 0.4504(3) 0.0245(7) Uani 1 1 d . . . . .
H5AA H 0.1933 0.5403 0.3833 0.029 Uiso 1 1 calc R U . . .
C6AA C 0.6584(3) 0.9051(3) 0.2405(3) 0.0327(9) Uani 1 1 d . . . . .
H6AA H 0.7104 0.8704 0.1967 0.039 Uiso 1 1 calc R U . . .
C9 C 0.4523(3) 0.7429(2) 0.4978(2) 0.0233(7) Uani 1 1 d . . . . .
H9 H 0.4340 0.8004 0.4619 0.028 Uiso 1 1 calc R U . . .
C10 C 0.3083(3) 0.5348(2) 0.1853(2) 0.0226(7) Uani 1 1 d . . . . .
C11 C 0.5463(3) 0.6547(2) 0.2509(2) 0.0245(7) Uani 1 1 d . . . . .
H11 H 0.5006 0.6768 0.3085 0.029 Uiso 1 1 calc R U . . .
C12 C 0.3715(3) 0.7035(3) -0.1235(3) 0.0296(8) Uani 1 1 d . . . . .
H12 H 0.3850 0.6652 -0.1777 0.035 Uiso 1 1 calc R U . . .
C13 C 0.4791(2) 0.9534(2) 0.3009(2) 0.0202(7) Uani 1 1 d . . . . .
C14 C 0.5075(3) 1.0074(3) 0.3673(2) 0.0243(7) Uani 1 1 d . . . . .
H14 H 0.4560 1.0428 0.4109 0.029 Uiso 1 1 calc R U . . .
C15 C 0.3521(2) 0.7168(2) 0.0499(2) 0.0205(7) Uani 1 1 d . . . . .
C16 C 0.5554(3) 0.9022(3) 0.2374(3) 0.0278(8) Uani 1 1 d . . . . .
H16 H 0.5367 0.8652 0.1917 0.033 Uiso 1 1 calc R U . . .
C17 C 0.1735(3) 0.9825(3) 0.4660(2) 0.0249(7) Uani 1 1 d . . . . .
H17 H 0.1586 0.9162 0.4688 0.030 Uiso 1 1 calc R U . . .
C18 C 0.2141(3) 1.1757(3) 0.4573(3) 0.0286(8) Uani 1 1 d . . . . .
H18 H 0.2276 1.2424 0.4539 0.034 Uiso 1 1 calc R U . . .
C19 C 0.3715(3) 0.4519(2) 0.1867(2) 0.0255(8) Uani 1 1 d . . . . .
H19 H 0.4430 0.4568 0.1848 0.031 Uiso 1 1 calc R U . . .
C20 C 0.3296(3) 0.3614(3) 0.1910(3) 0.0316(8) Uani 1 1 d . . . . .
H20 H 0.3730 0.3048 0.1910 0.038 Uiso 1 1 calc R U . . .
C21 C 0.2983(3) 1.1479(3) 0.0181(3) 0.0303(8) Uani 1 1 d . . . . .
H21 H 0.2886 1.1919 -0.0359 0.036 Uiso 1 1 calc R U . . .
C22 C 0.2746(3) 1.1193(3) 0.3871(3) 0.0255(7) Uani 1 1 d . . . . .
H22 H 0.3291 1.1472 0.3358 0.031 Uiso 1 1 calc R U . . .
C23 C 0.5754(3) 0.6090(2) 0.0854(2) 0.0254(7) Uani 1 1 d . . . . .
H23 H 0.5499 0.6000 0.0295 0.031 Uiso 1 1 calc R U . . .
C24 C 0.3806(2) 0.6693(2) 0.5301(2) 0.0195(7) Uani 1 1 d . . . . .
C25 C -0.0055(3) 0.8213(3) 0.6740(3) 0.0297(8) Uani 1 1 d . . . . .
H25 H -0.0762 0.8344 0.6729 0.036 Uiso 1 1 calc R U . . .
C26 C 0.5497(3) 0.7329(3) 0.5176(2) 0.0257(8) Uani 1 1 d . . . . .
H26 H 0.5980 0.7831 0.4952 0.031 Uiso 1 1 calc R U . . .
C27 C 0.3287(3) 0.8151(2) 0.0352(2) 0.0231(7) Uani 1 1 d . . . . .
H27 H 0.3125 0.8532 0.0896 0.028 Uiso 1 1 calc R U . . .
C28 C 0.4058(3) 1.0784(3) 0.1230(3) 0.0307(8) Uani 1 1 d . . . . .
H28 H 0.4708 1.0742 0.1403 0.037 Uiso 1 1 calc R U . . .
C29 C 0.3521(3) 0.8019(3) -0.1388(3) 0.0290(8) Uani 1 1 d . . . . .
H29 H 0.3543 0.8315 -0.2037 0.035 Uiso 1 1 calc R U . . .
C30 C 0.2186(3) 1.0900(3) 0.0704(3) 0.0304(8) Uani 1 1 d . . . . .
H30 H 0.1546 1.0934 0.0515 0.037 Uiso 1 1 calc R U . . .
C31 C 0.2010(3) 0.7825(3) 0.6768(3) 0.0343(9) Uani 1 1 d . . . . .
H31 H 0.2716 0.7690 0.6778 0.041 Uiso 1 1 calc R U . . .
C32 C 0.7180(3) 0.6059(3) 0.1637(3) 0.0298(8) Uani 1 1 d . . . . .
H32 H 0.7896 0.5938 0.1615 0.036 Uiso 1 1 calc R U . . .
C33 C 0.3920(3) 1.1423(3) 0.0439(3) 0.0368(10) Uani 1 1 d . . . . .
H33 H 0.4472 1.1822 0.0075 0.044 Uiso 1 1 calc R U . . .
C34 C 0.1135(3) 1.0392(3) 0.5360(3) 0.0283(8) Uani 1 1 d . . . . .
H34 H 0.0580 1.0118 0.5866 0.034 Uiso 1 1 calc R U . . .
C35 C 0.6859(3) 0.9585(3) 0.3074(3) 0.0295(8) Uani 1 1 d . . . . .
H35 H 0.7565 0.9597 0.3100 0.035 Uiso 1 1 calc R U . . .
C36 C 0.2312(3) 1.0263(3) 0.1511(3) 0.0258(8) Uani 1 1 d . . . . .
H36 H 0.1757 0.9872 0.1880 0.031 Uiso 1 1 calc R U . . .
C37 C 0.5078(3) 0.6396(2) 0.1705(2) 0.0196(7) Uani 1 1 d . . . . .
C38 C 0.1349(3) 1.1357(3) 0.5318(3) 0.0280(8) Uani 1 1 d . . . . .
H38 H 0.0948 1.1745 0.5802 0.034 Uiso 1 1 calc R U . . .
C39 C 0.2255(3) 0.3538(3) 0.1952(3) 0.0392(10) Uani 1 1 d . . . . .
H39 H 0.1973 0.2921 0.1980 0.047 Uiso 1 1 calc R U . . .
C40 C 0.3293(3) 0.8571(3) -0.0590(3) 0.0285(8) Uani 1 1 d . . . . .
H40 H 0.3139 0.9243 -0.0693 0.034 Uiso 1 1 calc R U . . .
C41 C 0.2027(3) 0.5269(3) 0.1903(3) 0.0326(9) Uani 1 1 d . . . . .
H41 H 0.1587 0.5831 0.1903 0.039 Uiso 1 1 calc R U . . .
C42 C 0.6511(3) 0.6378(3) 0.2477(3) 0.0285(8) Uani 1 1 d . . . . .
H42 H 0.6769 0.6480 0.3031 0.034 Uiso 1 1 calc R U . . .
C43 C 0.5764(3) 0.6491(3) 0.5704(3) 0.0326(9) Uani 1 1 d . . . . .
H43 H 0.6429 0.6419 0.5844 0.039 Uiso 1 1 calc R U . . .
C44 C 0.4085(3) 0.5859(3) 0.5834(3) 0.0292(8) Uani 1 1 d . . . . .
H44 H 0.3605 0.5356 0.6067 0.035 Uiso 1 1 calc R U . . .
C45 C 0.1626(3) 0.4362(3) 0.1954(3) 0.0409(10) Uani 1 1 d . . . . .
H45 H 0.0908 0.4307 0.1990 0.049 Uiso 1 1 calc R U . . .
C46 C 0.6108(3) 1.0096(3) 0.3697(3) 0.0299(8) Uani 1 1 d . . . . .
H46 H 0.6300 1.0468 0.4150 0.036 Uiso 1 1 calc R U . . .
C47 C 0.0779(3) 0.3929(3) 0.5706(3) 0.0311(9) Uani 1 1 d . . . . .
H47 H 0.0403 0.3349 0.5858 0.037 Uiso 1 1 calc R U . . .
C48 C 0.6802(3) 0.5916(3) 0.0826(3) 0.0318(8) Uani 1 1 d . . . . .
H48 H 0.7261 0.5698 0.0249 0.038 Uiso 1 1 calc R U . . .
C49 C 0.0956(3) 0.4407(3) 0.6464(3) 0.0307(8) Uani 1 1 d . . . . .
H49 H 0.0714 0.4146 0.7133 0.037 Uiso 1 1 calc R U . . .
C50 C 0.1148(3) 0.4294(3) 0.4731(3) 0.0309(8) Uani 1 1 d . . . . .
H50 H 0.1036 0.3959 0.4214 0.037 Uiso 1 1 calc R U . . .
C51 C 0.1485(3) 0.5266(3) 0.6246(3) 0.0287(8) Uani 1 1 d . . . . .
H51 H 0.1598 0.5599 0.6765 0.034 Uiso 1 1 calc R U . . .
C52 C 0.3714(3) 0.6602(3) -0.0289(2) 0.0265(8) Uani 1 1 d . . . . .
H52 H 0.3845 0.5926 -0.0184 0.032 Uiso 1 1 calc R U . . .
C53 C 0.5061(3) 0.5763(3) 0.6025(3) 0.0375(9) Uani 1 1 d . . . . .
H53 H 0.5249 0.5189 0.6382 0.045 Uiso 1 1 calc R U . . .
C54 C 0.0312(3) 0.8494(4) 0.7509(3) 0.0458(11) Uani 1 1 d . . . . .
H54 H -0.0140 0.8814 0.8024 0.055 Uiso 1 1 calc R U . . .
C55 C 0.1345(3) 0.8302(4) 0.7515(3) 0.0526(13) Uani 1 1 d . . . . .
H55 H 0.1603 0.8497 0.8036 0.063 Uiso 1 1 calc R U . . .

loop_
_atom_site_aniso_label
_atom_site_aniso_U_11
_atom_site_aniso_U_22
_atom_site_aniso_U_33
_atom_site_aniso_U_23
_atom_site_aniso_U_13
_atom_site_aniso_U_12
Au2 0.02111(8) 0.01647(8) 0.01481(8) -0.00123(5) -0.00258(5) -0.00157(5)
As2 0.01970(17) 0.01464(18) 0.01548(17) -0.00046(13) -0.00313(13) -0.00229(13)
As0A 0.02112(18) 0.01620(18) 0.01429(17) -0.00214(13) -0.00208(13) -0.00073(13)
As3 0.01915(17) 0.01846(19) 0.01436(17) 0.00142(13) -0.00306(13) -0.00400(13)
Cl1 0.0185(4) 0.0770(8) 0.0560(6) 0.0257(6) -0.0057(4) -0.0071(5)
C0AA 0.0222(16) 0.0256(18) 0.0155(16) 0.0024(13) -0.0016(13) -0.0054(13)
C1AA 0.0219(16) 0.0154(16) 0.0201(16) -0.0034(13) -0.0085(13) 0.0019(12)
C2AA 0.0159(15) 0.0212(17) 0.0239(17) 0.0037(14) -0.0041(13) -0.0045(13)
C3AA 0.0231(16) 0.0167(17) 0.0178(16) -0.0011(13) -0.0035(13) -0.0011(13)
C4AA 0.0251(17) 0.0249(19) 0.0235(17) 0.0031(14) -0.0069(14) -0.0072(14)
C5AA 0.0221(17) 0.0228(18) 0.0269(18) -0.0039(14) -0.0021(14) -0.0009(13)
C6AA 0.0239(18) 0.034(2) 0.039(2) -0.0060(17) -0.0052(16) 0.0018(15)
C9 0.0273(18) 0.0223(18) 0.0209(17) 0.0023(14) -0.0082(14) -0.0053(14)
C10 0.0264(17) 0.0248(18) 0.0152(16) -0.0053(13) 0.0000(13) -0.0050(14)
C11 0.0292(18) 0.0222(18) 0.0202(17) -0.0019(14) -0.0031(14) 0.0015(14)
C12 0.0294(19) 0.043(2) 0.0168(17) -0.0066(15) -0.0059(14) 0.0041(16)
C13 0.0246(17) 0.0188(17) 0.0163(16) 0.0025(13) -0.0050(13) -0.0021(13)
C14 0.0249(17) 0.0286(19) 0.0194(16) -0.0023(14) -0.0050(14) -0.0025(14)
C15 0.0170(15) 0.0254(18) 0.0192(16) -0.0043(13) -0.0038(13) 0.0000(13)
C16 0.0257(18) 0.028(2) 0.0304(19) -0.0031(15) -0.0070(15) -0.0038(15)
C17 0.0285(18) 0.0228(19) 0.0213(17) -0.0013(14) -0.0025(14) 0.0004(14)
C18 0.0261(18) 0.0205(19) 0.043(2) -0.0111(16) -0.0145(16) 0.0047(14)
C19 0.0318(19) 0.0226(19) 0.0196(17) -0.0005(14) -0.0015(14) -0.0048(14)
C20 0.044(2) 0.0199(19) 0.0270(19) -0.0028(15) -0.0014(16) -0.0023(16)
C21 0.041(2) 0.028(2) 0.0200(17) 0.0061(15) -0.0085(16) 0.0014(16)
C22 0.0231(17) 0.0250(19) 0.0286(18) -0.0028(15) -0.0061(14) -0.0024(14)
C23 0.0297(18) 0.0265(19) 0.0184(17) -0.0018(14) -0.0038(14) 0.0023(14)
C24 0.0218(16) 0.0186(17) 0.0155(15) -0.0015(13) 0.0007(13) -0.0030(13)
C25 0.0179(17) 0.040(2) 0.0286(19) 0.0005(16) -0.0026(14) -0.0036(15)
C26 0.0252(17) 0.030(2) 0.0225(17) 0.0026(15) -0.0079(14) -0.0082(14)
C27 0.0267(17) 0.0215(18) 0.0212(17) -0.0026(14) -0.0056(14) -0.0011(14)
C28 0.0311(19) 0.034(2) 0.0295(19) 0.0090(16) -0.0145(16) -0.0117(16)
C29 0.0270(18) 0.041(2) 0.0183(17) 0.0033(15) -0.0060(14) -0.0034(16)
C30 0.0265(18) 0.041(2) 0.0238(18) -0.0013(16) -0.0095(15) 0.0090(16)
C31 0.0205(17) 0.061(3) 0.0245(19) -0.0163(18) -0.0088(14) 0.0083(17)
C32 0.0228(18) 0.029(2) 0.037(2) 0.0031(16) -0.0093(15) 0.0014(15)
C33 0.039(2) 0.037(2) 0.032(2) 0.0140(17) -0.0084(17) -0.0154(18)
C34 0.0263(18) 0.035(2) 0.0226(18) -0.0023(15) -0.0038(14) -0.0002(15)
C35 0.0228(17) 0.033(2) 0.034(2) 0.0044(16) -0.0132(15) -0.0034(15)
C36 0.0213(17) 0.0280(19) 0.0248(18) 0.0001(15) -0.0011(14) 0.0019(14)
C37 0.0259(17) 0.0127(16) 0.0195(16) 0.0013(13) -0.0052(13) -0.0026(13)
C38 0.0270(18) 0.030(2) 0.0326(19) -0.0173(16) -0.0150(15) 0.0106(15)
C39 0.053(3) 0.032(2) 0.028(2) -0.0058(17) 0.0044(18) -0.0173(19)
C40 0.0319(19) 0.025(2) 0.0281(19) 0.0047(15) -0.0097(15) -0.0028(15)
C41 0.032(2) 0.029(2) 0.035(2) -0.0053(16) -0.0031(16) -0.0052(16)
C42 0.0309(19) 0.027(2) 0.0296(19) 0.0004(15) -0.0120(15) -0.0001(15)
C43 0.0247(18) 0.034(2) 0.041(2) 0.0044(17) -0.0144(16) -0.0028(16)
C44 0.0252(18) 0.027(2) 0.033(2) 0.0066(16) -0.0069(15) -0.0070(15)
C45 0.031(2) 0.050(3) 0.041(2) -0.014(2) 0.0005(17) -0.0191(19)
C46 0.0297(19) 0.038(2) 0.0246(18) -0.0010(16) -0.0116(15) -0.0063(16)
C47 0.0207(17) 0.0172(18) 0.050(2) 0.0019(16) 0.0000(16) -0.0017(14)
C48 0.0268(19) 0.038(2) 0.0268(19) -0.0017(16) -0.0017(15) 0.0046(16)
C49 0.0254(18) 0.026(2) 0.035(2) 0.0100(16) -0.0026(16) -0.0029(15)
C50 0.0277(18) 0.0224(19) 0.044(2) -0.0091(16) -0.0080(16) -0.0010(15)
C51 0.0299(19) 0.029(2) 0.0263(18) 0.0051(15) -0.0080(15) -0.0077(15)
C52 0.0320(19) 0.028(2) 0.0218(17) -0.0062(14) -0.0104(14) 0.0044(15)
C53 0.035(2) 0.029(2) 0.049(2) 0.0111(18) -0.0187(18) 0.0000(16)
C54 0.027(2) 0.079(3) 0.030(2) -0.019(2) -0.0027(17) 0.017(2)
C55 0.032(2) 0.103(4) 0.029(2) -0.033(2) -0.0130(17) 0.020(2)

loop_
_atom_type_symbol
_atom_type_description
_atom_type_scat_dispersion_real
_atom_type_scat_dispersion_imag
_atom_type_scat_source
C C 0.0181 0.0091 'International Tables Vol C Tables 4.2.6.8 and 6.1.1.4'
H H 0.0000 0.0000 'International Tables Vol C Tables 4.2.6.8 and 6.1.1.4'
As As -0.9300 1.0051 'International Tables Vol C Tables 4.2.6.8 and 6.1.1.4'
Au Au -4.4197 7.2980 'International Tables Vol C Tables 4.2.6.8 and 6.1.1.4'
Cl Cl 0.3639 0.7018 'International Tables Vol C Tables 4.2.6.8 and 6.1.1.4'

loop_
_geom_angle_atom_site_label_1
_geom_angle_atom_site_label_2
_geom_angle_atom_site_label_3
_geom_angle
_geom_angle_site_symmetry_1
_geom_angle_site_symmetry_3
_geom_angle_publ_flag
As3 Au2 As0A 117.366(12) . . ?
As3 Au2 As2 114.995(12) . . ?
As0A Au2 As2 117.168(12) . . ?
As3 Au2 Cl1 105.15(2) . . ?
As0A Au2 Cl1 99.49(3) . . ?
As2 Au2 Cl1 98.04(3) . . ?
C1AA As2 C3AA 97.75(13) . . ?
C1AA As2 C13 104.33(14) . . ?
C3AA As2 C13 102.24(13) . . ?
C1AA As2 Au2 115.54(9) . . ?
C3AA As2 Au2 120.29(10) . . ?
C13 As2 Au2 114.18(10) . . ?
C15 As0A C10 99.82(14) . . ?
C15 As0A C37 103.34(13) . . ?
C10 As0A C37 102.62(14) . . ?
C15 As0A Au2 116.47(10) . . ?
C10 As0A Au2 120.41(9) . . ?
C37 As0A Au2 111.89(10) . . ?
C24 As3 C2AA 104.75(13) . . ?
C24 As3 C0AA 102.61(14) . . ?
C2AA As3 C0AA 97.83(14) . . ?
C24 As3 Au2 109.88(9) . . ?
C2AA As3 Au2 119.86(10) . . ?
C0AA As3 Au2 119.62(10) . . ?
C4AA C0AA C31 120.3(3) . . ?
C4AA C0AA As3 117.6(3) . . ?
C31 C0AA As3 122.1(3) . . ?
C17 C1AA C22 119.5(3) . . ?
C17 C1AA As2 118.8(2) . . ?
C22 C1AA As2 121.6(2) . . ?
C5AA C2AA C51 120.1(3) . . ?
C5AA C2AA As3 118.4(2) . . ?
C51 C2AA As3 121.3(3) . . ?
C28 C3AA C36 120.0(3) . . ?
C28 C3AA As2 122.7(3) . . ?
C36 C3AA As2 117.1(2) . . ?
C25 C4AA C0AA 120.0(3) . . ?
C2AA C5AA C50 119.8(3) . . ?
C16 C6AA C35 120.1(4) . . ?
C26 C9 C24 120.7(3) . . ?
C19 C10 C41 119.7(3) . . ?
C19 C10 As0A 122.8(3) . . ?
C41 C10 As0A 117.4(3) . . ?
C37 C11 C42 120.5(3) . . ?
C29 C12 C52 120.3(3) . . ?
C16 C13 C14 119.4(3) . . ?
C16 C13 As2 116.9(3) . . ?
C14 C13 As2 123.6(3) . . ?
C46 C14 C13 120.0(3) . . ?
C52 C15 C27 120.2(3) . . ?
C52 C15 As0A 122.4(3) . . ?
C27 C15 As0A 117.4(2) . . ?
C6AA C16 C13 120.1(3) . . ?
C1AA C17 C34 120.7(3) . . ?
C38 C18 C22 120.5(3) . . ?
C10 C19 C20 119.8(3) . . ?
C39 C20 C19 120.4(4) . . ?
C30 C21 C33 120.1(3) . . ?
C18 C22 C1AA 119.5(3) . . ?
C48 C23 C37 119.8(3) . . ?
C44 C24 C9 118.8(3) . . ?
C44 C24 As3 124.2(2) . . ?
C9 C24 As3 116.9(2) . . ?
C4AA C25 C54 120.7(3) . . ?
C9 C26 C43 119.7(3) . . ?
C40 C27 C15 119.7(3) . . ?
C3AA C28 C33 120.4(3) . . ?
C12 C29 C40 119.7(3) . . ?
C21 C30 C36 120.5(3) . . ?
C0AA C31 C55 119.1(3) . . ?
C42 C32 C48 119.9(3) . . ?
C21 C33 C28 119.9(3) . . ?
C38 C34 C17 119.7(3) . . ?
C46 C35 C6AA 119.9(3) . . ?
C3AA C36 C30 119.1(3) . . ?
C11 C37 C23 119.6(3) . . ?
C11 C37 As0A 117.3(2) . . ?
C23 C37 As0A 123.2(3) . . ?
C18 C38 C34 120.1(3) . . ?
C20 C39 C45 119.6(4) . . ?
C27 C40 C29 120.6(3) . . ?
C45 C41 C10 119.4(4) . . ?
C32 C42 C11 119.9(3) . . ?
C53 C43 C26 119.9(3) . . ?
C53 C44 C24 120.1(3) . . ?
C39 C45 C41 121.0(4) . . ?
C35 C46 C14 120.6(3) . . ?
C50 C47 C49 120.1(3) . . ?
C32 C48 C23 120.3(3) . . ?
C47 C49 C51 120.2(3) . . ?
C47 C50 C5AA 120.3(4) . . ?
C49 C51 C2AA 119.6(3) . . ?
C15 C52 C12 119.5(3) . . ?
C43 C53 C44 120.8(4) . . ?
C55 C54 C25 119.1(4) . . ?
C54 C55 C31 120.7(4) . . ?

loop_
_geom_bond_atom_site_label_1
_geom_bond_atom_site_label_2
_geom_bond_distance
_geom_bond_site_symmetry_2
_geom_bond_publ_flag
Au2 As3 2.4865(3) . ?
Au2 As0A 2.4873(4) . ?
Au2 As2 2.5043(4) . ?
Au2 Cl1 2.6394(10) . ?
As2 C1AA 1.943(3) . ?
As2 C3AA 1.951(3) . ?
As2 C13 1.955(3) . ?
As0A C15 1.952(3) . ?
As0A C10 1.954(3) . ?
As0A C37 1.954(3) . ?
As3 C24 1.936(3) . ?
As3 C2AA 1.946(3) . ?
As3 C0AA 1.955(3) . ?
C0AA C4AA 1.383(5) . ?
C0AA C31 1.390(5) . ?
C1AA C17 1.377(5) . ?
C1AA C22 1.398(5) . ?
C2AA C5AA 1.388(5) . ?
C2AA C51 1.393(5) . ?
C3AA C28 1.379(5) . ?
C3AA C36 1.387(5) . ?
C4AA C25 1.378(5) . ?
C5AA C50 1.390(5) . ?
C6AA C16 1.383(5) . ?
C6AA C35 1.386(5) . ?
C9 C26 1.387(5) . ?
C9 C24 1.400(5) . ?
C10 C19 1.389(5) . ?
C10 C41 1.398(5) . ?
C11 C37 1.387(5) . ?
C11 C42 1.390(5) . ?
C12 C29 1.384(5) . ?
C12 C52 1.394(5) . ?
C13 C16 1.390(5) . ?
C13 C14 1.392(5) . ?
C14 C46 1.384(5) . ?
C15 C52 1.389(5) . ?
C15 C27 1.392(5) . ?
C17 C34 1.389(5) . ?
C18 C38 1.378(5) . ?
C18 C22 1.390(5) . ?
C19 C20 1.397(5) . ?
C20 C39 1.378(6) . ?
C21 C30 1.374(5) . ?
C21 C33 1.377(6) . ?
C23 C48 1.391(5) . ?
C23 C37 1.394(5) . ?
C24 C44 1.394(5) . ?
C25 C54 1.388(6) . ?
C26 C43 1.389(5) . ?
C27 C40 1.382(5) . ?
C28 C33 1.386(5) . ?
C29 C40 1.387(5) . ?
C30 C36 1.397(5) . ?
C31 C55 1.393(5) . ?
C32 C42 1.385(5) . ?
C32 C48 1.389(5) . ?
C34 C38 1.381(5) . ?
C35 C46 1.372(6) . ?
C39 C45 1.381(6) . ?
C41 C45 1.387(5) . ?
C43 C53 1.378(5) . ?
C44 C53 1.384(5) . ?
C47 C50 1.380(6) . ?
C47 C49 1.387(6) . ?
C49 C51 1.389(5) . ?
C54 C55 1.386(6) . ?
